data_1508028
loop_
_publ_author_name
'Back, Olivier'
'Donnadieu, Bruno'
'Parameswaran, Pattiyil'
'Frenking, Gernot'
'Bertrand, Guy'

_publ_section_title
;
 Isolation of crystalline carbene-stabilized P(2)-radical cations and
 P(2)-dications.
;
_journal_issue 5
_journal_name_full 'Nature chemistry'
_journal_page_first 369
_journal_page_last 373
_journal_paper_doi 10.1038/nchem.617
_journal_volume 2
_journal_year 2010
_chemical_formula_moiety 'C70 H70 B F20 N 2 P2'
_chemical_formula_sum 'C70 H70 B F20 N2 P2'
_chemical_formula_weight 1392.03
_chemical_name_systematic
;

 ?

;
_space_group_IT_number 14
_symmetry_cell_setting monoclinic
_symmetry_space_group_name_Hall '-P 2ybc'
_symmetry_space_group_name_H-M 'P 1 21/c 1'
_atom_sites_solution_hydrogens geom
_atom_sites_solution_primary direct
_atom_sites_solution_secondary difmap
_audit_creation_method SHELXL-97
_cell_angle_alpha 90.00
_cell_angle_beta 96.490(2)
_cell_angle_gamma 90.00
_cell_formula_units_Z 4
_cell_length_a 13.2289(17)
_cell_length_b 23.185(3)
_cell_length_c 23.482(3)
_cell_measurement_reflns_used 3221
_cell_measurement_temperature 100(2)
_cell_measurement_theta_max 24.92
_cell_measurement_theta_min 2.37
_cell_volume 7156.1(16)
_computing_cell_refinement 'Bruker APEX2'
_computing_data_collection 'Bruker APEX2'
_computing_data_reduction 'Bruker SAINT'
_computing_molecular_graphics Ortep3
_computing_publication_material 'Bruker SHELXTL'
_computing_structure_refinement 'SHELXL-97 (Sheldrick, 1997)'
_computing_structure_solution Sir97
_diffrn_ambient_temperature 100(2)
_diffrn_measured_fraction_theta_full 0.999
_diffrn_measured_fraction_theta_max 0.999
_diffrn_measurement_device_type 'CCD area detector'
_diffrn_measurement_method 'phi and omega scans'
_diffrn_radiation_monochromator graphite
_diffrn_radiation_source 'fine-focus sealed tube'
_diffrn_radiation_type MoK\a
_diffrn_radiation_wavelength 0.71073
_diffrn_reflns_av_R_equivalents 0.0914
_diffrn_reflns_av_sigmaI/netI 0.1018
_diffrn_reflns_limit_h_max 15
_diffrn_reflns_limit_h_min -15
_diffrn_reflns_limit_k_max 27
_diffrn_reflns_limit_k_min -27
_diffrn_reflns_limit_l_max 25
_diffrn_reflns_limit_l_min -27
_diffrn_reflns_number 46006
_diffrn_reflns_theta_full 24.71
_diffrn_reflns_theta_max 24.71
_diffrn_reflns_theta_min 1.75
_exptl_absorpt_coefficient_mu 0.153
_exptl_absorpt_correction_T_max 0.9848
_exptl_absorpt_correction_T_min 0.9583
_exptl_absorpt_correction_type multi-scan
_exptl_absorpt_process_details Sadabs
_exptl_crystal_colour purple
_exptl_crystal_density_diffrn 1.292
_exptl_crystal_density_method 'not measured'
_exptl_crystal_description 'prism frag'
_exptl_crystal_F_000 2876
_exptl_crystal_size_max 0.28
_exptl_crystal_size_mid 0.16
_exptl_crystal_size_min 0.10
_refine_diff_density_max 0.635
_refine_diff_density_min -0.308
_refine_diff_density_rms 0.054
_refine_ls_extinction_coef 0.00009(8)
_refine_ls_extinction_expression Fc^*^=kFc[1+0.001xFc^2^\l^3^/sin(2\q)]^-1/4^
_refine_ls_extinction_method SHELXL
_refine_ls_goodness_of_fit_ref 0.943
_refine_ls_hydrogen_treatment constr
_refine_ls_matrix_type full
_refine_ls_number_parameters 869
_refine_ls_number_reflns 12185
_refine_ls_number_restraints 0
_refine_ls_restrained_S_all 0.943
_refine_ls_R_factor_all 0.1209
_refine_ls_R_factor_gt 0.0593
_refine_ls_shift/su_max 0.000
_refine_ls_shift/su_mean 0.000
_refine_ls_structure_factor_coef Fsqd
_refine_ls_weighting_details 'calc w=1/[\s^2^(Fo^2^)+(0.0562P)^2^+0.0000P] where P=(Fo^2^+2Fc^2^)/3'
_refine_ls_weighting_scheme calc
_refine_ls_wR_factor_gt 0.1165
_refine_ls_wR_factor_ref 0.1364
_reflns_number_gt 6480
_reflns_number_total 12185
_reflns_threshold_expression >2sigma(I)
_cod_data_source_file nchem.617-s2.cif
_cod_data_source_block CAACP2CAAC_BArF_2^+.^
_cod_original_sg_symbol_H-M 'P 2(1)/c'
_cod_database_code 1508028

loop_
_symmetry_equiv_pos_as_xyz
'x, y, z'
'-x, y+1/2, -z+1/2'
'-x, -y, -z'
'x, -y-1/2, z-1/2'

loop_
_atom_site_label
_atom_site_type_symbol
_atom_site_fract_x
_atom_site_fract_y
_atom_site_fract_z
_atom_site_U_iso_or_equiv
_atom_site_adp_type
_atom_site_occupancy
_atom_site_symmetry_multiplicity
_atom_site_calc_flag
_atom_site_refinement_flags
P1A P 0.42519(7) 0.49322(4) 0.00900(5) 0.0359(3) Uani 1 1 d .
N1A N 0.2789(2) 0.57016(11) 0.01415(12) 0.0285(7) Uani 1 1 d .
C1A C 0.3783(3) 0.56479(14) 0.01240(15) 0.0303(9) Uani 1 1 d .
C2A C 0.2409(3) 0.63204(14) 0.01537(16) 0.0347(9) Uani 1 1 d .
C3A C 0.3411(3) 0.66398(15) 0.03020(18) 0.0431(10) Uani 1 1 d .
H3A1 H 0.3500 0.6741 0.0714 0.052 Uiso 1 1 calc R
H3A2 H 0.3412 0.7001 0.0077 0.052 Uiso 1 1 calc R
C4A C 0.4287(3) 0.62410(14) 0.01597(17) 0.0376(10) Uani 1 1 d .
C5A C 0.5177(3) 0.62594(16) 0.0632(2) 0.0581(13) Uani 1 1 d .
H5A1 H 0.5618 0.5919 0.0598 0.070 Uiso 1 1 calc R
H5A2 H 0.4915 0.6242 0.1011 0.070 Uiso 1 1 calc R
C6A C 0.5821(4) 0.68217(18) 0.0596(3) 0.0808(18) Uani 1 1 d .
H6A1 H 0.5410 0.7161 0.0683 0.097 Uiso 1 1 calc R
H6A2 H 0.6427 0.6806 0.0885 0.097 Uiso 1 1 calc R
C7A C 0.6159(4) 0.6886(2) -0.0002(3) 0.0888(19) Uani 1 1 d .
H7A1 H 0.6572 0.7241 -0.0015 0.107 Uiso 1 1 calc R
H7A2 H 0.6592 0.6554 -0.0080 0.107 Uiso 1 1 calc R
C8A C 0.5275(4) 0.69170(18) -0.0453(3) 0.0811(17) Uani 1 1 d .
H8A1 H 0.5519 0.6956 -0.0834 0.097 Uiso 1 1 calc R
H8A2 H 0.4856 0.7259 -0.0387 0.097 Uiso 1 1 calc R
C9A C 0.4643(3) 0.63806(16) -0.0437(2) 0.0526(12) Uani 1 1 d .
H9A1 H 0.5042 0.6050 -0.0557 0.063 Uiso 1 1 calc R
H9A2 H 0.4034 0.6421 -0.0721 0.063 Uiso 1 1 calc R
C10A C 0.2135(2) 0.51923(14) 0.01425(15) 0.0291(8) Uani 1 1 d .
C11A C 0.2029(2) 0.49354(14) 0.06761(15) 0.0307(9) Uani 1 1 d .
C12A C 0.1433(3) 0.44400(15) 0.06664(16) 0.0382(9) Uani 1 1 d .
H12A H 0.1334 0.4258 0.1018 0.046 Uiso 1 1 calc R
C13A C 0.0981(3) 0.42055(16) 0.01576(16) 0.0412(10) Uani 1 1 d .
H13A H 0.0576 0.3868 0.0163 0.049 Uiso 1 1 calc R
C14A C 0.1119(3) 0.44626(15) -0.03548(16) 0.0365(9) Uani 1 1 d .
H14A H 0.0797 0.4301 -0.0701 0.044 Uiso 1 1 calc R
C15A C 0.1716(2) 0.49505(14) -0.03809(15) 0.0310(9) Uani 1 1 d .
C16A C 0.1869(3) 0.64922(15) -0.04321(16) 0.0425(10) Uani 1 1 d .
H16A H 0.1284 0.6238 -0.0532 0.064 Uiso 1 1 calc R
H16B H 0.2343 0.6457 -0.0722 0.064 Uiso 1 1 calc R
H16C H 0.1634 0.6892 -0.0418 0.064 Uiso 1 1 calc R
C17A C 0.1670(3) 0.63868(15) 0.05970(16) 0.0415(10) Uani 1 1 d .
H17A H 0.1064 0.6151 0.0487 0.062 Uiso 1 1 calc R
H17B H 0.1472 0.6793 0.0620 0.062 Uiso 1 1 calc R
H17C H 0.1996 0.6259 0.0971 0.062 Uiso 1 1 calc R
C18A C 0.2552(3) 0.51423(15) 0.12499(15) 0.0344(9) Uani 1 1 d .
H18A H 0.2940 0.5502 0.1185 0.041 Uiso 1 1 calc R
C19A C 0.1793(3) 0.52753(17) 0.16735(17) 0.0481(11) Uani 1 1 d .
H19A H 0.1290 0.5553 0.1502 0.072 Uiso 1 1 calc R
H19B H 0.2154 0.5439 0.2024 0.072 Uiso 1 1 calc R
H19C H 0.1449 0.4919 0.1767 0.072 Uiso 1 1 calc R
C20A C 0.3306(3) 0.46830(16) 0.15107(17) 0.0469(11) Uani 1 1 d .
H20A H 0.2938 0.4325 0.1571 0.070 Uiso 1 1 calc R
H20B H 0.3642 0.4822 0.1878 0.070 Uiso 1 1 calc R
H20C H 0.3817 0.4609 0.1249 0.070 Uiso 1 1 calc R
C21A C 0.1940(3) 0.51615(15) -0.09652(15) 0.0331(9) Uani 1 1 d .
H21A H 0.2381 0.5512 -0.0908 0.040 Uiso 1 1 calc R
C22A C 0.2509(3) 0.47079(15) -0.12746(16) 0.0408(10) Uani 1 1 d .
H22A H 0.3165 0.4626 -0.1051 0.061 Uiso 1 1 calc R
H22B H 0.2625 0.4853 -0.1654 0.061 Uiso 1 1 calc R
H22C H 0.2104 0.4354 -0.1317 0.061 Uiso 1 1 calc R
C23A C 0.0965(3) 0.53287(16) -0.13496(16) 0.0432(10) Uani 1 1 d .
H23A H 0.0556 0.4982 -0.1446 0.065 Uiso 1 1 calc R
H23B H 0.1146 0.5508 -0.1702 0.065 Uiso 1 1 calc R
H23C H 0.0571 0.5603 -0.1146 0.065 Uiso 1 1 calc R
P1B P 0.07475(7) 0.01491(4) 0.00167(4) 0.0370(3) Uani 1 1 d .
N1B N 0.1983(2) 0.00777(12) -0.07909(12) 0.0330(7) Uani 1 1 d .
C1B C 0.1012(3) 0.00446(14) -0.07108(15) 0.0300(9) Uani 1 1 d .
C2B C 0.2184(3) 0.00578(16) -0.14137(16) 0.0376(9) Uani 1 1 d .
C3B C 0.1110(3) 0.00658(18) -0.17175(17) 0.0483(11) Uani 1 1 d .
H3B1 H 0.1036 -0.0232 -0.2021 0.058 Uiso 1 1 calc R
H3B2 H 0.0963 0.0447 -0.1899 0.058 Uiso 1 1 calc R
C4B C 0.0357(2) -0.00550(15) -0.12727(15) 0.0322(9) Uani 1 1 d .
C5B C -0.0012(3) -0.06853(15) -0.12896(16) 0.0408(10) Uani 1 1 d .
H5B1 H 0.0585 -0.0945 -0.1273 0.049 Uiso 1 1 calc R
H5B2 H -0.0366 -0.0762 -0.0948 0.049 Uiso 1 1 calc R
C6B C -0.0735(3) -0.08218(18) -0.18310(18) 0.0541(12) Uani 1 1 d .
H6B1 H -0.0358 -0.0798 -0.2171 0.065 Uiso 1 1 calc R
H6B2 H -0.0997 -0.1220 -0.1807 0.065 Uiso 1 1 calc R
C7B C -0.1623(3) -0.04001(19) -0.18985(18) 0.0567(12) Uani 1 1 d .
H7B1 H -0.2035 -0.0448 -0.1575 0.068 Uiso 1 1 calc R
H7B2 H -0.2064 -0.0486 -0.2258 0.068 Uiso 1 1 calc R
C8B C -0.1246(3) 0.02214(17) -0.19133(17) 0.0461(11) Uani 1 1 d .
H8B1 H -0.1834 0.0488 -0.1948 0.055 Uiso 1 1 calc R
H8B2 H -0.0872 0.0277 -0.2252 0.055 Uiso 1 1 calc R
C9B C -0.0544(3) 0.03590(15) -0.13666(16) 0.0389(10) Uani 1 1 d .
H9B1 H -0.0286 0.0758 -0.1390 0.047 Uiso 1 1 calc R
H9B2 H -0.0939 0.0338 -0.1034 0.047 Uiso 1 1 calc R
C10B C 0.2784(2) 0.01098(16) -0.03056(15) 0.0332(9) Uani 1 1 d .
C11B C 0.3145(3) -0.04117(16) -0.00486(16) 0.0381(10) Uani 1 1 d .
C12B C 0.3887(3) -0.03689(17) 0.04142(17) 0.0436(10) Uani 1 1 d .
H12B H 0.4153 -0.0713 0.0593 0.052 Uiso 1 1 calc R
C13B C 0.4251(3) 0.01507(18) 0.06231(18) 0.0477(11) Uani 1 1 d .
H13B H 0.4775 0.0163 0.0935 0.057 Uiso 1 1 calc R
C14B C 0.3858(3) 0.06566(17) 0.03807(17) 0.0427(10) Uani 1 1 d .
H14B H 0.4101 0.1016 0.0535 0.051 Uiso 1 1 calc R
C15B C 0.3108(3) 0.06480(15) -0.00871(17) 0.0368(9) Uani 1 1 d .
C16B C 0.2789(3) -0.04787(16) -0.15277(17) 0.0461(10) Uani 1 1 d .
H16D H 0.2377 -0.0822 -0.1477 0.069 Uiso 1 1 calc R
H16E H 0.3411 -0.0492 -0.1259 0.069 Uiso 1 1 calc R
H16F H 0.2968 -0.0468 -0.1921 0.069 Uiso 1 1 calc R
C17B C 0.2790(3) 0.05852(18) -0.15658(19) 0.0575(12) Uani 1 1 d .
H17D H 0.2910 0.0564 -0.1969 0.086 Uiso 1 1 calc R
H17E H 0.3444 0.0594 -0.1324 0.086 Uiso 1 1 calc R
H17F H 0.2406 0.0936 -0.1502 0.086 Uiso 1 1 calc R
C18B C 0.2716(3) -0.10066(15) -0.02145(16) 0.0381(10) Uani 1 1 d .
H18B H 0.2215 -0.0964 -0.0564 0.046 Uiso 1 1 calc R
C19B C 0.2166(3) -0.12643(16) 0.02601(17) 0.0455(10) Uani 1 1 d .
H19D H 0.2642 -0.1302 0.0609 0.068 Uiso 1 1 calc R
H19E H 0.1899 -0.1645 0.0142 0.068 Uiso 1 1 calc R
H19F H 0.1602 -0.1011 0.0335 0.068 Uiso 1 1 calc R
C20B C 0.3559(3) -0.14201(16) -0.03572(18) 0.0475(11) Uani 1 1 d .
H20D H 0.4021 -0.1498 -0.0009 0.071 Uiso 1 1 calc R
H20E H 0.3941 -0.1243 -0.0646 0.071 Uiso 1 1 calc R
H20F H 0.3254 -0.1782 -0.0507 0.071 Uiso 1 1 calc R
C21B C 0.2637(3) 0.12261(15) -0.02956(17) 0.0418(10) Uani 1 1 d .
H21B H 0.2086 0.1147 -0.0614 0.050 Uiso 1 1 calc R
C22B C 0.2164(3) 0.15393(16) 0.01847(17) 0.0473(11) Uani 1 1 d .
H22D H 0.2695 0.1626 0.0498 0.071 Uiso 1 1 calc R
H22E H 0.1646 0.1292 0.0327 0.071 Uiso 1 1 calc R
H22F H 0.1848 0.1899 0.0036 0.071 Uiso 1 1 calc R
C23B C 0.3432(3) 0.16145(17) -0.0528(2) 0.0592(12) Uani 1 1 d .
H23D H 0.3102 0.1965 -0.0691 0.089 Uiso 1 1 calc R
H23E H 0.3749 0.1408 -0.0826 0.089 Uiso 1 1 calc R
H23F H 0.3954 0.1719 -0.0215 0.089 Uiso 1 1 calc R
C24 C 0.6881(3) 0.21099(14) 0.22958(15) 0.0314(9) Uani 1 1 d .
C25 C 0.6237(3) 0.21691(14) 0.17952(16) 0.0314(9) Uani 1 1 d .
C26 C 0.5403(3) 0.18263(15) 0.16331(16) 0.0345(9) Uani 1 1 d .
C27 C 0.5170(3) 0.13838(15) 0.19863(17) 0.0383(10) Uani 1 1 d .
C28 C 0.5768(3) 0.13081(16) 0.24959(17) 0.0388(10) Uani 1 1 d .
C29 C 0.6597(3) 0.16620(16) 0.26331(16) 0.0354(9) Uani 1 1 d .
C30 C 0.8615(3) 0.24098(15) 0.30211(16) 0.0327(9) Uani 1 1 d .
C31 C 0.9151(3) 0.19027(16) 0.29959(16) 0.0354(9) Uani 1 1 d .
C32 C 0.9974(3) 0.17466(17) 0.33749(18) 0.0407(10) Uani 1 1 d .
C33 C 1.0315(3) 0.21123(18) 0.38121(18) 0.0454(11) Uani 1 1 d .
C34 C 0.9814(3) 0.26233(17) 0.38610(16) 0.0427(10) Uani 1 1 d .
C35 C 0.8990(3) 0.27581(16) 0.34763(16) 0.0355(9) Uani 1 1 d .
C36 C 0.8562(3) 0.27067(14) 0.19839(16) 0.0314(9) Uani 1 1 d .
C37 C 0.9265(3) 0.31511(15) 0.20591(16) 0.0321(9) Uani 1 1 d .
C38 C 1.0057(3) 0.32340(16) 0.17336(17) 0.0374(10) Uani 1 1 d .
C39 C 1.0174(3) 0.28637(17) 0.12911(17) 0.0403(10) Uani 1 1 d .
C40 C 0.9511(3) 0.24114(16) 0.11975(16) 0.0370(9) Uani 1 1 d .
C41 C 0.8736(3) 0.23435(15) 0.15348(16) 0.0342(9) Uani 1 1 d .
C42 C 0.7079(2) 0.31610(14) 0.26038(15) 0.0302(9) Uani 1 1 d .
C43 C 0.6859(3) 0.36358(16) 0.22534(17) 0.0358(9) Uani 1 1 d .
C44 C 0.6194(3) 0.40656(17) 0.23620(19) 0.0418(10) Uani 1 1 d .
C45 C 0.5699(3) 0.40443(17) 0.2834(2) 0.0451(11) Uani 1 1 d .
C46 C 0.5856(3) 0.35767(18) 0.31957(18) 0.0433(10) Uani 1 1 d .
C47 C 0.6526(3) 0.31541(16) 0.30737(17) 0.0376(10) Uani 1 1 d .
B1 B 0.7780(3) 0.25985(17) 0.24702(18) 0.0340(11) Uani 1 1 d .
F1 F 0.64057(14) 0.26003(8) 0.14245(8) 0.0386(5) Uani 1 1 d .
F2 F 0.47981(15) 0.19167(8) 0.11379(9) 0.0433(6) Uani 1 1 d .
F3 F 0.43689(15) 0.10397(9) 0.18374(10) 0.0503(6) Uani 1 1 d .
F4 F 0.55568(16) 0.08799(9) 0.28571(10) 0.0527(6) Uani 1 1 d .
F5 F 0.71260(15) 0.15548(8) 0.31544(9) 0.0446(6) Uani 1 1 d .
F6 F 0.88854(14) 0.15252(8) 0.25607(9) 0.0409(5) Uani 1 1 d .
F7 F 1.04613(16) 0.12418(9) 0.33143(10) 0.0529(6) Uani 1 1 d .
F8 F 1.11189(17) 0.19729(10) 0.41886(10) 0.0638(7) Uani 1 1 d .
F9 F 1.01305(16) 0.29942(10) 0.42905(10) 0.0590(7) Uani 1 1 d .
F10 F 0.85506(15) 0.32773(9) 0.35579(9) 0.0421(5) Uani 1 1 d .
F11 F 0.92090(14) 0.35351(8) 0.24948(9) 0.0387(5) Uani 1 1 d .
F12 F 1.07125(15) 0.36806(9) 0.18456(9) 0.0473(6) Uani 1 1 d .
F13 F 1.09230(16) 0.29443(9) 0.09587(10) 0.0536(6) Uani 1 1 d .
F14 F 0.96081(16) 0.20448(9) 0.07586(9) 0.0495(6) Uani 1 1 d .
F15 F 0.81308(14) 0.18755(8) 0.14058(9) 0.0400(5) Uani 1 1 d .
F16 F 0.73184(14) 0.37022(8) 0.17656(9) 0.0393(5) Uani 1 1 d .
F17 F 0.60156(15) 0.45114(9) 0.19915(11) 0.0564(6) Uani 1 1 d .
F18 F 0.50293(16) 0.44582(10) 0.29478(11) 0.0646(7) Uani 1 1 d .
F19 F 0.53514(16) 0.35321(10) 0.36624(10) 0.0564(6) Uani 1 1 d .
F20 F 0.66397(15) 0.27030(9) 0.34440(9) 0.0452(6) Uani 1 1 d .

loop_
_atom_site_aniso_label
_atom_site_aniso_U_11
_atom_site_aniso_U_22
_atom_site_aniso_U_33
_atom_site_aniso_U_23
_atom_site_aniso_U_13
_atom_site_aniso_U_12
P1A 0.0317(5) 0.0259(5) 0.0503(7) 0.0014(5) 0.0057(5) 0.0001(4)
N1A 0.0312(17) 0.0272(17) 0.0267(18) 0.0006(13) 0.0020(14) 0.0025(13)
C1A 0.033(2) 0.032(2) 0.025(2) -0.0010(17) 0.0025(17) -0.0006(16)
C2A 0.035(2) 0.028(2) 0.041(2) 0.0020(18) 0.0025(19) 0.0073(16)
C3A 0.041(2) 0.027(2) 0.060(3) -0.004(2) -0.002(2) 0.0036(17)
C4A 0.031(2) 0.026(2) 0.055(3) -0.0020(19) 0.003(2) 0.0007(16)
C5A 0.046(3) 0.039(2) 0.084(4) -0.024(2) -0.015(2) 0.0045(19)
C6A 0.062(3) 0.035(3) 0.139(6) -0.031(3) -0.018(3) -0.002(2)
C7A 0.075(4) 0.035(3) 0.160(6) -0.015(3) 0.027(4) -0.022(2)
C8A 0.057(3) 0.044(3) 0.145(5) 0.025(3) 0.023(3) 0.000(2)
C9A 0.046(3) 0.034(2) 0.082(4) 0.017(2) 0.021(2) 0.0066(19)
C10A 0.0267(19) 0.030(2) 0.031(2) 0.0016(17) 0.0052(17) -0.0003(15)
C11A 0.029(2) 0.035(2) 0.028(2) 0.0021(17) 0.0015(17) 0.0026(16)
C12A 0.046(2) 0.040(2) 0.029(2) 0.0087(19) 0.0091(19) -0.0018(18)
C13A 0.046(2) 0.043(2) 0.034(3) 0.000(2) 0.001(2) -0.0139(18)
C14A 0.040(2) 0.039(2) 0.030(2) 0.0005(18) 0.0019(18) -0.0078(18)
C15A 0.031(2) 0.032(2) 0.030(2) 0.0015(17) 0.0060(17) 0.0001(16)
C16A 0.053(3) 0.038(2) 0.036(2) 0.0056(19) 0.002(2) 0.0121(18)
C17A 0.045(2) 0.037(2) 0.041(3) -0.0024(19) 0.000(2) 0.0112(17)
C18A 0.035(2) 0.036(2) 0.031(2) 0.0034(18) -0.0001(18) -0.0007(17)
C19A 0.053(3) 0.057(3) 0.034(3) -0.001(2) 0.004(2) -0.004(2)
C20A 0.052(3) 0.049(3) 0.037(3) 0.008(2) -0.006(2) 0.0039(19)
C21A 0.037(2) 0.035(2) 0.027(2) -0.0038(17) 0.0029(18) -0.0062(17)
C22A 0.045(2) 0.045(2) 0.032(2) 0.0008(19) 0.0046(19) -0.0030(18)
C23A 0.046(2) 0.047(2) 0.034(2) 0.0050(19) -0.007(2) -0.0060(18)
P1B 0.0323(5) 0.0477(6) 0.0308(6) -0.0050(5) 0.0029(5) -0.0060(5)
N1B 0.0344(18) 0.0332(17) 0.0324(19) 0.0009(14) 0.0083(15) -0.0003(13)
C1B 0.034(2) 0.027(2) 0.029(2) 0.0066(16) 0.0071(17) 0.0000(15)
C2B 0.037(2) 0.050(3) 0.027(2) 0.0023(19) 0.0079(18) 0.0012(18)
C3B 0.044(2) 0.069(3) 0.033(2) 0.007(2) 0.008(2) 0.006(2)
C4B 0.031(2) 0.035(2) 0.030(2) -0.0016(17) 0.0014(17) 0.0017(16)
C5B 0.048(2) 0.041(2) 0.032(2) -0.0101(19) -0.0015(19) 0.0032(18)
C6B 0.058(3) 0.052(3) 0.048(3) -0.009(2) -0.008(2) 0.001(2)
C7B 0.046(3) 0.084(3) 0.038(3) -0.006(2) -0.005(2) -0.008(2)
C8B 0.044(2) 0.056(3) 0.038(3) 0.003(2) 0.003(2) 0.012(2)
C9B 0.039(2) 0.041(2) 0.036(2) 0.0027(19) 0.0010(19) 0.0049(18)
C10B 0.0244(19) 0.045(2) 0.031(2) -0.0031(19) 0.0036(17) -0.0021(17)
C11B 0.033(2) 0.042(2) 0.040(3) -0.006(2) 0.0066(19) 0.0003(18)
C12B 0.043(2) 0.046(3) 0.040(3) 0.002(2) -0.004(2) 0.0023(19)
C13B 0.047(3) 0.051(3) 0.043(3) -0.008(2) -0.008(2) -0.003(2)
C14B 0.040(2) 0.047(3) 0.041(3) -0.013(2) 0.003(2) -0.0075(19)
C15B 0.034(2) 0.037(2) 0.041(2) -0.0021(19) 0.0089(19) -0.0035(17)
C16B 0.047(2) 0.059(3) 0.032(2) -0.005(2) 0.002(2) 0.004(2)
C17B 0.067(3) 0.066(3) 0.045(3) -0.001(2) 0.026(2) -0.009(2)
C18B 0.040(2) 0.043(2) 0.031(2) -0.0009(19) -0.0005(19) 0.0003(18)
C19B 0.050(3) 0.042(2) 0.044(3) 0.003(2) 0.001(2) -0.0028(19)
C20B 0.051(3) 0.044(3) 0.046(3) -0.007(2) 0.000(2) 0.0072(19)
C21B 0.042(2) 0.037(2) 0.046(3) -0.002(2) 0.005(2) -0.0032(18)
C22B 0.052(3) 0.041(2) 0.049(3) -0.006(2) 0.006(2) -0.0004(19)
C23B 0.062(3) 0.051(3) 0.065(3) 0.000(2) 0.012(2) -0.015(2)
C24 0.032(2) 0.031(2) 0.031(2) -0.0010(17) 0.0024(18) -0.0019(16)
C25 0.036(2) 0.025(2) 0.033(2) -0.0002(18) 0.0057(19) -0.0020(16)
C26 0.032(2) 0.035(2) 0.034(2) -0.0071(19) -0.0050(19) 0.0013(17)
C27 0.037(2) 0.033(2) 0.044(3) -0.009(2) 0.000(2) -0.0118(17)
C28 0.044(2) 0.034(2) 0.039(3) 0.004(2) 0.010(2) -0.0087(18)
C29 0.033(2) 0.043(2) 0.030(2) 0.0007(19) 0.0006(18) -0.0031(18)
C30 0.034(2) 0.029(2) 0.036(2) 0.0060(18) 0.0065(18) -0.0062(17)
C31 0.036(2) 0.038(2) 0.032(2) 0.0035(19) 0.0028(19) -0.0117(18)
C32 0.036(2) 0.041(2) 0.045(3) 0.015(2) 0.004(2) -0.0019(19)
C33 0.039(2) 0.054(3) 0.040(3) 0.017(2) -0.008(2) -0.004(2)
C34 0.044(2) 0.052(3) 0.030(2) -0.001(2) -0.006(2) -0.017(2)
C35 0.036(2) 0.035(2) 0.035(2) 0.0028(19) 0.0018(19) -0.0074(17)
C36 0.033(2) 0.028(2) 0.032(2) 0.0050(17) -0.0028(18) 0.0022(16)
C37 0.034(2) 0.032(2) 0.029(2) 0.0056(18) -0.0022(18) 0.0053(17)
C38 0.035(2) 0.036(2) 0.041(3) 0.014(2) 0.001(2) -0.0015(18)
C39 0.039(2) 0.047(3) 0.037(3) 0.014(2) 0.013(2) 0.009(2)
C40 0.042(2) 0.036(2) 0.033(2) 0.0022(19) 0.008(2) 0.0096(19)
C41 0.037(2) 0.028(2) 0.035(2) 0.0044(18) -0.0045(19) -0.0027(17)
C42 0.031(2) 0.031(2) 0.029(2) -0.0001(17) 0.0012(18) -0.0073(16)
C43 0.028(2) 0.038(2) 0.041(3) -0.005(2) 0.0044(19) -0.0064(17)
C44 0.030(2) 0.041(2) 0.055(3) 0.002(2) 0.003(2) -0.0011(18)
C45 0.032(2) 0.043(3) 0.061(3) -0.012(2) 0.007(2) 0.0053(19)
C46 0.030(2) 0.061(3) 0.041(3) -0.009(2) 0.014(2) -0.009(2)
C47 0.036(2) 0.043(2) 0.033(2) -0.002(2) 0.000(2) -0.0133(19)
B1 0.042(3) 0.031(2) 0.027(3) -0.002(2) -0.001(2) -0.0021(19)
F1 0.0423(12) 0.0347(12) 0.0373(13) 0.0038(10) -0.0018(10) -0.0037(9)
F2 0.0416(12) 0.0431(13) 0.0425(14) -0.0032(11) -0.0073(11) -0.0041(10)
F3 0.0477(14) 0.0440(13) 0.0575(16) -0.0044(11) -0.0017(12) -0.0170(10)
F4 0.0537(14) 0.0486(14) 0.0550(16) 0.0108(12) 0.0027(12) -0.0188(11)
F5 0.0446(13) 0.0490(13) 0.0386(14) 0.0110(11) -0.0023(11) -0.0124(10)
F6 0.0478(13) 0.0333(12) 0.0405(14) 0.0030(10) 0.0000(11) 0.0006(9)
F7 0.0534(14) 0.0459(14) 0.0573(16) 0.0127(12) -0.0025(12) 0.0073(11)
F8 0.0549(15) 0.0670(16) 0.0625(17) 0.0121(13) -0.0245(13) -0.0021(12)
F9 0.0618(15) 0.0616(16) 0.0483(16) -0.0041(13) -0.0168(13) -0.0145(12)
F10 0.0451(13) 0.0429(13) 0.0369(13) -0.0056(10) -0.0015(10) -0.0082(10)
F11 0.0403(12) 0.0346(12) 0.0404(14) 0.0017(10) 0.0009(10) -0.0072(9)
F12 0.0431(13) 0.0420(13) 0.0566(16) 0.0118(11) 0.0052(11) -0.0076(10)
F13 0.0507(14) 0.0617(15) 0.0523(16) 0.0131(12) 0.0223(13) 0.0069(11)
F14 0.0601(15) 0.0494(14) 0.0413(14) 0.0007(12) 0.0161(12) 0.0080(11)
F15 0.0458(13) 0.0361(12) 0.0381(13) -0.0029(10) 0.0042(10) -0.0018(10)
F16 0.0414(12) 0.0354(12) 0.0416(14) 0.0060(10) 0.0066(11) 0.0030(9)
F17 0.0487(14) 0.0425(14) 0.0784(18) 0.0081(13) 0.0097(13) 0.0110(10)
F18 0.0484(14) 0.0661(16) 0.0814(19) -0.0156(14) 0.0164(13) 0.0131(12)
F19 0.0440(14) 0.0772(17) 0.0499(16) -0.0153(13) 0.0142(12) -0.0076(11)
F20 0.0459(13) 0.0551(14) 0.0347(13) 0.0016(11) 0.0050(11) -0.0071(10)

loop_
_atom_type_symbol
_atom_type_description
_atom_type_scat_dispersion_real
_atom_type_scat_dispersion_imag
_atom_type_scat_source
C C 0.0033 0.0016 'International Tables Vol C Tables 4.2.6.8 and 6.1.1.4'
H H 0.0000 0.0000 'International Tables Vol C Tables 4.2.6.8 and 6.1.1.4'
B B 0.0013 0.0007 'International Tables Vol C Tables 4.2.6.8 and 6.1.1.4'
N N 0.0061 0.0033 'International Tables Vol C Tables 4.2.6.8 and 6.1.1.4'
F F 0.0171 0.0103 'International Tables Vol C Tables 4.2.6.8 and 6.1.1.4'
P P 0.1023 0.0942 'International Tables Vol C Tables 4.2.6.8 and 6.1.1.4'
V V 0.3005 0.5294 'International Tables Vol C Tables 4.2.6.8 and 6.1.1.4'

loop_
_geom_angle_atom_site_label_1
_geom_angle_atom_site_label_2
_geom_angle_atom_site_label_3
_geom_angle
_geom_angle_site_symmetry_3
C1A P1A P1A 102.23(13) 3_665
C1A N1A C10A 120.8(3) .
C1A N1A C2A 114.8(3) .
C10A N1A C2A 124.4(3) .
N1A C1A C4A 110.0(3) .
N1A C1A P1A 116.2(2) .
C4A C1A P1A 133.7(3) .
C17A C2A N1A 110.4(3) .
C17A C2A C3A 113.9(3) .
N1A C2A C3A 100.5(3) .
C17A C2A C16A 108.7(3) .
N1A C2A C16A 110.5(3) .
C3A C2A C16A 112.6(3) .
C2A C3A C4A 108.3(3) .
C5A C4A C1A 111.2(3) .
C5A C4A C3A 111.2(3) .
C1A C4A C3A 102.5(3) .
C5A C4A C9A 111.2(3) .
C1A C4A C9A 108.1(3) .
C3A C4A C9A 112.2(3) .
C4A C5A C6A 111.4(4) .
C7A C6A C5A 110.4(4) .
C8A C7A C6A 111.7(4) .
C7A C8A C9A 109.8(4) .
C8A C9A C4A 114.7(4) .
C15A C10A C11A 122.7(3) .
C15A C10A N1A 119.7(3) .
C11A C10A N1A 117.4(3) .
C12A C11A C10A 116.6(3) .
C12A C11A C18A 118.3(3) .
C10A C11A C18A 125.0(3) .
C13A C12A C11A 121.8(3) .
C14A C13A C12A 119.9(3) .
C13A C14A C15A 121.8(3) .
C14A C15A C10A 117.2(3) .
C14A C15A C21A 118.3(3) .
C10A C15A C21A 124.3(3) .
C11A C18A C19A 112.0(3) .
C11A C18A C20A 110.1(3) .
C19A C18A C20A 109.0(3) .
C15A C21A C22A 111.5(3) .
C15A C21A C23A 112.0(3) .
C22A C21A C23A 108.7(3) .
C1B P1B P1B 101.83(13) 3
C1B N1B C10B 121.4(3) .
C1B N1B C2B 114.5(3) .
C10B N1B C2B 124.1(3) .
N1B C1B C4B 110.8(3) .
N1B C1B P1B 115.1(3) .
C4B C1B P1B 134.1(3) .
C3B C2B N1B 101.3(3) .
C3B C2B C16B 114.3(3) .
N1B C2B C16B 110.4(3) .
C3B C2B C17B 111.7(3) .
N1B C2B C17B 110.8(3) .
C16B C2B C17B 108.2(3) .
C2B C3B C4B 108.7(3) .
C1B C4B C9B 113.0(3) .
C1B C4B C5B 108.4(3) .
C9B C4B C5B 110.7(3) .
C1B C4B C3B 102.2(3) .
C9B C4B C3B 109.9(3) .
C5B C4B C3B 112.4(3) .
C6B C5B C4B 112.5(3) .
C7B C6B C5B 110.8(3) .
C6B C7B C8B 110.9(3) .
C7B C8B C9B 110.3(3) .
C4B C9B C8B 112.3(3) .
C15B C10B C11B 122.3(3) .
C15B C10B N1B 119.6(3) .
C11B C10B N1B 117.9(3) .
C12B C11B C10B 116.8(3) .
C12B C11B C18B 118.4(3) .
C10B C11B C18B 124.6(3) .
C13B C12B C11B 122.3(4) .
C12B C13B C14B 120.0(4) .
C13B C14B C15B 121.0(4) .
C14B C15B C10B 117.6(3) .
C14B C15B C21B 117.8(3) .
C10B C15B C21B 124.5(3) .
C19B C18B C11B 111.3(3) .
C19B C18B C20B 109.5(3) .
C11B C18B C20B 111.2(3) .
C23B C21B C22B 109.7(3) .
C23B C21B C15B 110.9(3) .
C22B C21B C15B 111.3(3) .
C25 C24 C29 112.4(3) .
C25 C24 B1 119.9(3) .
C29 C24 B1 127.2(3) .
F1 C25 C26 115.5(3) .
F1 C25 C24 119.2(3) .
C26 C25 C24 125.2(3) .
F2 C26 C27 118.9(3) .
F2 C26 C25 121.7(3) .
C27 C26 C25 119.4(3) .
F3 C27 C28 120.9(3) .
F3 C27 C26 120.7(3) .
C28 C27 C26 118.4(3) .
F4 C28 C27 120.1(3) .
F4 C28 C29 120.3(3) .
C27 C28 C29 119.6(4) .
F5 C29 C28 114.6(3) .
F5 C29 C24 120.4(3) .
C28 C29 C24 125.0(3) .
C31 C30 C35 112.9(3) .
C31 C30 B1 119.4(3) .
C35 C30 B1 126.5(3) .
F6 C31 C32 115.8(3) .
F6 C31 C30 119.4(3) .
C32 C31 C30 124.8(4) .
F7 C32 C33 119.6(3) .
F7 C32 C31 120.8(4) .
C33 C32 C31 119.5(4) .
F8 C33 C32 121.0(4) .
F8 C33 C34 120.5(4) .
C32 C33 C34 118.5(3) .
F9 C34 C33 120.0(3) .
F9 C34 C35 120.1(4) .
C33 C34 C35 119.9(4) .
F10 C35 C34 115.5(3) .
F10 C35 C30 120.2(3) .
C34 C35 C30 124.3(4) .
C37 C36 C41 112.4(3) .
C37 C36 B1 119.4(3) .
C41 C36 B1 127.3(3) .
F11 C37 C38 115.7(3) .
F11 C37 C36 119.2(3) .
C38 C37 C36 125.0(4) .
F12 C38 C39 120.0(4) .
F12 C38 C37 120.5(4) .
C39 C38 C37 119.4(4) .
F13 C39 C40 121.0(4) .
F13 C39 C38 120.6(4) .
C40 C39 C38 118.4(4) .
F14 C40 C39 119.2(4) .
F14 C40 C41 120.6(3) .
C39 C40 C41 120.1(4) .
F15 C41 C40 114.9(3) .
F15 C41 C36 120.6(3) .
C40 C41 C36 124.5(3) .
C43 C42 C47 112.8(3) .
C43 C42 B1 126.8(3) .
C47 C42 B1 119.9(3) .
F16 C43 C44 115.5(3) .
F16 C43 C42 120.3(3) .
C44 C43 C42 124.2(4) .
C45 C44 F17 119.3(4) .
C45 C44 C43 120.5(4) .
F17 C44 C43 120.2(4) .
C44 C45 F18 121.7(4) .
C44 C45 C46 118.7(4) .
F18 C45 C46 119.5(4) .
F19 C46 C47 120.3(4) .
F19 C46 C45 120.4(4) .
C47 C46 C45 119.3(4) .
F20 C47 C46 116.3(4) .
F20 C47 C42 119.2(3) .
C46 C47 C42 124.5(4) .
C36 B1 C42 115.0(3) .
C36 B1 C24 115.0(3) .
C42 B1 C24 100.6(3) .
C36 B1 C30 99.5(3) .
C42 B1 C30 113.5(3) .
C24 B1 C30 114.0(3) .

loop_
_geom_bond_atom_site_label_1
_geom_bond_atom_site_label_2
_geom_bond_distance
_geom_bond_site_symmetry_2
P1A C1A 1.777(3) .
P1A P1A 2.094(2) 3_665
N1A C1A 1.326(4) .
N1A C10A 1.464(4) .
N1A C2A 1.521(4) .
C1A C4A 1.527(5) .
C2A C17A 1.514(5) .
C2A C3A 1.524(5) .
C2A C16A 1.529(5) .
C3A C4A 1.549(5) .
C4A C5A 1.525(5) .
C4A C9A 1.562(6) .
C5A C6A 1.565(6) .
C6A C7A 1.529(7) .
C7A C8A 1.487(7) .
C8A C9A 1.501(5) .
C10A C15A 1.407(5) .
C10A C11A 1.409(5) .
C11A C12A 1.392(5) .
C11A C18A 1.521(5) .
C12A C13A 1.385(5) .
C13A C14A 1.373(5) .
C14A C15A 1.384(5) .
C15A C21A 1.517(5) .
C18A C19A 1.522(5) .
C18A C20A 1.538(5) .
C21A C22A 1.525(5) .
C21A C23A 1.539(5) .
P1B C1B 1.798(4) .
P1B P1B 2.0881(19) 3
N1B C1B 1.321(4) .
N1B C10B 1.468(4) .
N1B C2B 1.516(5) .
C1B C4B 1.512(5) .
C2B C3B 1.516(5) .
C2B C16B 1.519(5) .
C2B C17B 1.527(5) .
C3B C4B 1.548(5) .
C4B C9B 1.527(5) .
C4B C5B 1.540(5) .
C5B C6B 1.535(5) .
C6B C7B 1.523(5) .
C7B C8B 1.527(5) .
C8B C9B 1.530(5) .
C10B C15B 1.398(5) .
C10B C11B 1.410(5) .
C11B C12B 1.383(5) .
C11B C18B 1.525(5) .
C12B C13B 1.368(5) .
C13B C14B 1.380(5) .
C14B C15B 1.395(5) .
C15B C21B 1.535(5) .
C18B C19B 1.520(5) .
C18B C20B 1.537(5) .
C21B C23B 1.531(5) .
C21B C22B 1.533(5) .
C24 C25 1.378(5) .
C24 C29 1.384(5) .
C24 B1 1.660(5) .
C25 F1 1.361(4) .
C25 C26 1.378(5) .
C26 F2 1.351(4) .
C26 C27 1.376(5) .
C27 F3 1.341(4) .
C27 C28 1.369(5) .
C28 F4 1.355(4) .
C28 C29 1.378(5) .
C29 F5 1.363(4) .
C30 C31 1.377(5) .
C30 C35 1.386(5) .
C30 B1 1.662(5) .
C31 F6 1.361(4) .
C31 C32 1.374(5) .
C32 F7 1.351(4) .
C32 C33 1.368(5) .
C33 F8 1.343(4) .
C33 C34 1.369(5) .
C34 F9 1.355(4) .
C34 C35 1.371(5) .
C35 F10 1.360(4) .
C36 C37 1.386(5) .
C36 C41 1.389(5) .
C36 B1 1.645(6) .
C37 F11 1.365(4) .
C37 C38 1.378(5) .
C38 F12 1.357(4) .
C38 C39 1.370(5) .
C39 F13 1.342(4) .
C39 C40 1.369(5) .
C40 F14 1.353(4) .
C40 C41 1.373(5) .
C41 F15 1.362(4) .
C42 C43 1.385(5) .
C42 C47 1.391(5) .
C42 B1 1.651(5) .
C43 F16 1.364(4) .
C43 C44 1.372(5) .
C44 C45 1.350(6) .
C44 F17 1.354(4) .
C45 F18 1.353(4) .
C45 C46 1.379(5) .
C46 F19 1.350(4) .
C46 C47 1.373(5) .
C47 F20 1.358(4) .
